data_2108831
loop_
_publ_author_name
'Tojiboev, Akmaljon G.'
'Elmuradov, Burkhon Zh.'
'Mouhib, Halima'
'Turgunov, Kambarali K.'
'Abdurazakov, Askar Sh.'
'Makhmadiyarova, Charos E.'
'Tashkhodjaev, Bakhodir'
'Mirzaev, Sirojiddin Z.'

_publ_section_title
;
 Structural insight from intermolecular interactions and energy framework
 analyses of 2-substituted
 6,7,8,9-tetrahydro-11<i>H</i>-pyrido[2,1-b]quinazolin-11-ones
;
_journal_issue 3
_journal_name_full 'Acta Crystallographica Section B'
_journal_page_first
;
;
_journal_paper_doi 10.1107/S2052520621003498
_journal_volume 77
_journal_year 2021
_chemical_formula_moiety 'C12 H11 N3 O3'
_chemical_formula_sum 'C12 H11 N3 O3'
_chemical_formula_weight 245.24
_space_group_crystal_system monoclinic
_space_group_IT_number 14
_space_group_name_Hall '-P 2yn'
_space_group_name_H-M_alt 'P 1 21/n 1'
_atom_sites_solution_hydrogens geom
_audit_creation_method SHELXL-2018/3
_cell_angle_alpha 90
_cell_angle_beta 105.949(3)
_cell_angle_gamma 90
_cell_formula_units_Z 4
_cell_length_a 13.0177(3)
_cell_length_b 5.6433(14)
_cell_length_c 15.4366(4)
_cell_measurement_reflns_used 2233
_cell_measurement_temperature 100(2)
_cell_measurement_theta_max 75.5051
_cell_measurement_theta_min 3.5309
_cell_volume 1090.4(3)
_computing_cell_refinement 'CrysAlis PRO (Oxford Diffraction, 2009)'
_computing_data_collection 'CrysAlis PRO (Oxford Diffraction, 2009)'
_computing_data_reduction 'CrysAlis PRO (Oxford Diffraction, 2009)'
_computing_molecular_graphics 'Platon (Spek, 2009)'
_computing_structure_refinement 'SHELXL-2018/3 (Sheldrick, 2018)'
_computing_structure_solution 'SHELXS-97 (Sheldrick, 1997)'
_diffrn_ambient_temperature 100(2)
_diffrn_detector_area_resol_mean 10.2576
_diffrn_measured_fraction_theta_full 0.999
_diffrn_measured_fraction_theta_max 0.983
_diffrn_measurement_device_type 'Xcalibur, Ruby'
_diffrn_measurement_method '\w scans'
_diffrn_radiation_type CuK\a
_diffrn_radiation_wavelength 1.54184
_diffrn_reflns_av_R_equivalents 0.0230
_diffrn_reflns_av_unetI/netI 0.0255
_diffrn_reflns_Laue_measured_fraction_full 0.999
_diffrn_reflns_Laue_measured_fraction_max 0.983
_diffrn_reflns_limit_h_max 16
_diffrn_reflns_limit_h_min -12
_diffrn_reflns_limit_k_max 6
_diffrn_reflns_limit_k_min -4
_diffrn_reflns_limit_l_max 15
_diffrn_reflns_limit_l_min -19
_diffrn_reflns_number 4411
_diffrn_reflns_point_group_measured_fraction_full 0.999
_diffrn_reflns_point_group_measured_fraction_max 0.983
_diffrn_reflns_theta_full 67.684
_diffrn_reflns_theta_max 75.698
_diffrn_reflns_theta_min 3.945
_diffrn_source 'Enhance (Cu) X-ray Source'
_exptl_absorpt_coefficient_mu 0.923
_exptl_absorpt_correction_T_max 1.00000
_exptl_absorpt_correction_T_min 0.70968
_exptl_absorpt_correction_type multi-scan
_exptl_absorpt_process_details
;
CrysAlisPro, Oxford Diffraction, 2009
;
_exptl_crystal_colour colourless
_exptl_crystal_density_diffrn 1.494
_exptl_crystal_description plate
_exptl_crystal_F_000 512
_exptl_crystal_size_max 0.500
_exptl_crystal_size_mid 0.400
_exptl_crystal_size_min 0.150
_refine_diff_density_max 0.290
_refine_diff_density_min -0.237
_refine_diff_density_rms 0.048
_refine_ls_extinction_method none
_refine_ls_goodness_of_fit_ref 1.057
_refine_ls_hydrogen_treatment constr
_refine_ls_matrix_type full
_refine_ls_number_parameters 163
_refine_ls_number_reflns 2226
_refine_ls_number_restraints 0
_refine_ls_restrained_S_all 1.057
_refine_ls_R_factor_all 0.0519
_refine_ls_R_factor_gt 0.0398
_refine_ls_shift/su_max 0.000
_refine_ls_shift/su_mean 0.000
_refine_ls_structure_factor_coef Fsqd
_refine_ls_weighting_details 'w=1/[\s^2^(Fo^2^)+(0.0746P)^2^+0.0703P] where P=(Fo^2^+2Fc^2^)/3'
_refine_ls_weighting_scheme calc
_refine_ls_wR_factor_gt 0.1113
_refine_ls_wR_factor_ref 0.1182
_reflns_Friedel_coverage 0.000
_reflns_number_gt 1777
_reflns_number_total 2226
_reflns_threshold_expression 'I > 2\s(I)'
_cod_data_source_file bm5137sup1.cif
_cod_data_source_block 3
_cod_original_sg_symbol_H-M 'P 21/n'
_cod_database_code 2108831
_publcif_datablock.id {0f6d7d72-fd5f-4ba0-8c8d-53a61d4d1fc9}

_shelx_shelxl_version_number 2018/3
_shelx_space_group_comment
;
The symmetry employed for this shelxl refinement is uniquely defined
by the following loop, which should always be used as a source of
symmetry information in preference to the above space-group names.
They are only intended as comments.
;
_shelx_estimated_absorpt_t_min 0.665
_shelx_estimated_absorpt_t_max 0.878

loop_
_space_group_symop_operation_xyz
'x, y, z'
'-x+1/2, y+1/2, -z+1/2'
'-x, -y, -z'
'x-1/2, -y-1/2, z-1/2'

loop_
_atom_site_label
_atom_site_type_symbol
_atom_site_fract_x
_atom_site_fract_y
_atom_site_fract_z
_atom_site_U_iso_or_equiv
_atom_site_adp_type
_atom_site_occupancy
_atom_site_site_symmetry_order
_atom_site_calc_flag
_atom_site_refinement_flags_posn
_atom_site_refinement_flags_adp
_atom_site_refinement_flags_occupancy
_atom_site_disorder_assembly
_atom_site_disorder_group
O O 0.33031(8) -0.32586(19) 0.26740(7) 0.0253(3) Uani 1 1 d . . . . .
O'1 O 0.61695(9) -0.0346(3) 0.13807(8) 0.0403(3) Uani 1 1 d . . . . .
O'2 O 0.71362(9) 0.2653(2) 0.19815(8) 0.0344(3) Uani 1 1 d . . . . .
N' N 0.64191(10) 0.1218(3) 0.19517(8) 0.0270(3) Uani 1 1 d . . . . .
C1 C 0.50654(11) -0.0287(3) 0.26350(9) 0.0211(3) Uani 1 1 d . . . . .
H1 H 0.495910 -0.160067 0.223516 0.025 Uiso 1 1 calc R U . . .
C2 C 0.58166(10) 0.1408(3) 0.26255(9) 0.0210(3) Uani 1 1 d . . . . .
C3 C 0.60190(11) 0.3344(3) 0.32164(10) 0.0220(3) Uani 1 1 d . . . . .
H3 H 0.655000 0.447849 0.319370 0.026 Uiso 1 1 calc R U . . .
C4 C 0.54309(11) 0.3569(3) 0.38326(9) 0.0207(3) Uani 1 1 d . . . . .
H4 H 0.556516 0.485256 0.424665 0.025 Uiso 1 1 calc R U . . .
C4A C 0.46322(10) 0.1898(2) 0.38484(9) 0.0178(3) Uani 1 1 d . . . . .
N5 N 0.40190(9) 0.2257(2) 0.44384(8) 0.0191(3) Uani 1 1 d . . . . .
C5A C 0.32489(10) 0.0765(2) 0.44146(9) 0.0181(3) Uani 1 1 d . . . . .
C6 C 0.25885(11) 0.1215(3) 0.50637(9) 0.0210(3) Uani 1 1 d . . . . .
H6A H 0.253274 0.294703 0.514151 0.025 Uiso 1 1 calc R U . . .
H6B H 0.296691 0.053883 0.565747 0.025 Uiso 1 1 calc R U . . .
C7 C 0.14660(11) 0.0174(3) 0.47687(10) 0.0256(3) Uani 1 1 d . . . . .
H7A H 0.111516 0.032355 0.525966 0.031 Uiso 1 1 calc R U . . .
H7B H 0.102938 0.103073 0.423405 0.031 Uiso 1 1 calc R U . . .
C8 C 0.15657(12) -0.2414(3) 0.45431(10) 0.0257(3) Uani 1 1 d . . . . .
H8A H 0.085130 -0.316611 0.438814 0.031 Uiso 1 1 calc R U . . .
H8B H 0.202489 -0.324203 0.507484 0.031 Uiso 1 1 calc R U . . .
C9 C 0.20458(11) -0.2650(3) 0.37553(10) 0.0228(3) Uani 1 1 d . . . . .
H9A H 0.223240 -0.433154 0.369520 0.027 Uiso 1 1 calc R U . . .
H9B H 0.150309 -0.218812 0.319467 0.027 Uiso 1 1 calc R U . . .
N10 N 0.30152(9) -0.1171(2) 0.38558(8) 0.0183(3) Uani 1 1 d . . . . .
C11 C 0.35736(11) -0.1648(3) 0.32178(9) 0.0196(3) Uani 1 1 d . . . . .
C11A C 0.44587(10) -0.0026(2) 0.32518(9) 0.0180(3) Uani 1 1 d . . . . .

loop_
_atom_site_aniso_label
_atom_site_aniso_U_11
_atom_site_aniso_U_22
_atom_site_aniso_U_33
_atom_site_aniso_U_23
_atom_site_aniso_U_13
_atom_site_aniso_U_12
O 0.0293(5) 0.0234(5) 0.0239(5) -0.0074(4) 0.0087(4) -0.0033(4)
O'1 0.0335(6) 0.0644(9) 0.0275(6) -0.0176(6) 0.0162(5) -0.0036(6)
O'2 0.0334(6) 0.0417(7) 0.0361(7) 0.0018(5) 0.0227(5) -0.0019(5)
N' 0.0225(6) 0.0400(8) 0.0202(6) 0.0003(6) 0.0087(5) 0.0056(5)
C1 0.0210(6) 0.0254(7) 0.0158(6) -0.0024(6) 0.0035(5) 0.0055(6)
C2 0.0184(6) 0.0299(8) 0.0162(6) 0.0020(6) 0.0074(5) 0.0068(6)
C3 0.0182(6) 0.0261(7) 0.0228(7) 0.0024(6) 0.0073(5) 0.0004(6)
C4 0.0211(6) 0.0212(7) 0.0210(7) -0.0029(5) 0.0076(5) 0.0004(5)
C4A 0.0181(6) 0.0195(7) 0.0159(6) -0.0001(5) 0.0048(5) 0.0026(5)
N5 0.0205(6) 0.0202(6) 0.0180(6) -0.0019(5) 0.0080(4) 0.0003(5)
C5A 0.0197(6) 0.0188(7) 0.0161(6) 0.0011(5) 0.0056(5) 0.0026(5)
C6 0.0229(7) 0.0218(7) 0.0209(7) -0.0018(6) 0.0105(5) -0.0001(5)
C7 0.0212(7) 0.0325(8) 0.0259(7) 0.0001(6) 0.0110(6) 0.0006(6)
C8 0.0256(7) 0.0292(8) 0.0239(7) -0.0002(6) 0.0094(6) -0.0073(6)
C9 0.0251(7) 0.0223(7) 0.0218(7) -0.0005(6) 0.0079(5) -0.0063(6)
N10 0.0194(5) 0.0186(6) 0.0171(5) 0.0009(5) 0.0055(4) -0.0014(5)
C11 0.0213(6) 0.0196(7) 0.0172(6) -0.0001(5) 0.0043(5) 0.0025(5)
C11A 0.0180(6) 0.0199(7) 0.0160(6) 0.0005(5) 0.0042(5) 0.0037(5)

loop_
_atom_type_symbol
_atom_type_description
_atom_type_scat_dispersion_real
_atom_type_scat_dispersion_imag
_atom_type_scat_source
C C 0.0192 0.0096 'International Tables Vol C Tables 4.2.6.8 and 6.1.1.4'
H H 0.0000 0.0000 'International Tables Vol C Tables 4.2.6.8 and 6.1.1.4'
N N 0.0330 0.0189 'International Tables Vol C Tables 4.2.6.8 and 6.1.1.4'
O O 0.0517 0.0336 'International Tables Vol C Tables 4.2.6.8 and 6.1.1.4'

loop_
_geom_angle_atom_site_label_1
_geom_angle_atom_site_label_2
_geom_angle_atom_site_label_3
_geom_angle
_geom_angle_site_symmetry_1
_geom_angle_site_symmetry_3
_geom_angle_publ_flag
O'1 N' O'2 123.41(12) . . ?
O'1 N' C2 118.29(13) . . ?
O'2 N' C2 118.29(13) . . ?
C2 C1 C11A 118.07(13) . . ?
C1 C2 C3 122.97(12) . . ?
C1 C2 N' 118.55(13) . . ?
C3 C2 N' 118.47(13) . . ?
C4 C3 C2 118.66(13) . . ?
C3 C4 C4A 120.11(13) . . ?
N5 C4A C11A 121.95(12) . . ?
N5 C4A C4 118.43(12) . . ?
C11A C4A C4 119.59(12) . . ?
C5A N5 C4A 117.81(12) . . ?
N5 C5A N10 124.63(12) . . ?
N5 C5A C6 116.55(12) . . ?
N10 C5A C6 118.82(12) . . ?
C5A C6 C7 114.27(12) . . ?
C8 C7 C6 107.72(12) . . ?
C7 C8 C9 110.43(12) . . ?
N10 C9 C8 113.07(11) . . ?
C5A N10 C11 121.71(12) . . ?
C5A N10 C9 123.23(11) . . ?
C11 N10 C9 114.13(11) . . ?
O C11 N10 121.21(13) . . ?
O C11 C11A 124.50(13) . . ?
N10 C11 C11A 114.26(12) . . ?
C4A C11A C1 120.56(13) . . ?
C4A C11A C11 119.48(12) . . ?
C1 C11A C11 119.72(13) . . ?

loop_
_geom_bond_atom_site_label_1
_geom_bond_atom_site_label_2
_geom_bond_distance
_geom_bond_site_symmetry_2
_geom_bond_publ_flag
O C11 1.2218(17) . ?
O'1 N' 1.2264(18) . ?
O'2 N' 1.2272(17) . ?
N' C2 1.4687(16) . ?
C1 C2 1.371(2) . ?
C1 C11A 1.4020(18) . ?
C2 C3 1.401(2) . ?
C3 C4 1.3811(18) . ?
C4 C4A 1.4088(19) . ?
C4A N5 1.3812(16) . ?
C4A C11A 1.4013(19) . ?
N5 C5A 1.3018(18) . ?
C5A N10 1.3737(18) . ?
C5A C6 1.5102(17) . ?
C6 C7 1.5238(19) . ?
C7 C8 1.515(2) . ?
C8 C9 1.5182(19) . ?
C9 N10 1.4851(17) . ?
N10 C11 1.4015(16) . ?
C11 C11A 1.4608(19) . ?

loop_
_geom_hbond_atom_site_label_D
_geom_hbond_atom_site_label_H
_geom_hbond_atom_site_label_A
_geom_hbond_distance_DH
_geom_hbond_distance_HA
_geom_hbond_distance_DA
_geom_hbond_angle_DHA
_geom_hbond_site_symmetry_A
_geom_hbond_publ_flag
C3 H3 O'2 0.95 2.54 3.4899(19) 175.3 2_655 yes
C4 H4 N5 0.95 2.54 3.4834(19) 170.2 3_666 yes
C9 H9B O 0.99 2.64 3.2659(18) 121.4 2 yes

loop_
_geom_torsion_atom_site_label_1
_geom_torsion_atom_site_label_2
_geom_torsion_atom_site_label_3
_geom_torsion_atom_site_label_4
_geom_torsion
_geom_torsion_site_symmetry_1
_geom_torsion_site_symmetry_2
_geom_torsion_site_symmetry_3
_geom_torsion_site_symmetry_4
_geom_torsion_publ_flag
C11A C1 C2 C3 1.6(2) . . . . ?
C11A C1 C2 N' -176.95(12) . . . . ?
O'1 N' C2 C1 5.5(2) . . . . ?
O'2 N' C2 C1 -175.52(13) . . . . ?
O'1 N' C2 C3 -173.09(13) . . . . ?
O'2 N' C2 C3 5.9(2) . . . . ?
C1 C2 C3 C4 -0.5(2) . . . . ?
N' C2 C3 C4 178.02(12) . . . . ?
C2 C3 C4 C4A -1.2(2) . . . . ?
C3 C4 C4A N5 -176.29(12) . . . . ?
C3 C4 C4A C11A 1.7(2) . . . . ?
C11A C4A N5 C5A -1.33(19) . . . . ?
C4 C4A N5 C5A 176.63(12) . . . . ?
C4A N5 C5A N10 1.3(2) . . . . ?
C4A N5 C5A C6 -179.62(11) . . . . ?
N5 C5A C6 C7 155.44(13) . . . . ?
N10 C5A C6 C7 -25.47(18) . . . . ?
C5A C6 C7 C8 51.56(16) . . . . ?
C6 C7 C8 C9 -63.01(16) . . . . ?
C7 C8 C9 N10 47.86(17) . . . . ?
N5 C5A N10 C11 -3.1(2) . . . . ?
C6 C5A N10 C11 177.88(12) . . . . ?
N5 C5A N10 C9 -171.42(12) . . . . ?
C6 C5A N10 C9 9.57(19) . . . . ?
C8 C9 N10 C5A -20.92(19) . . . . ?
C8 C9 N10 C11 169.96(12) . . . . ?
C5A N10 C11 O -173.86(13) . . . . ?
C9 N10 C11 O -4.55(19) . . . . ?
C5A N10 C11 C11A 4.33(18) . . . . ?
C9 N10 C11 C11A 173.64(11) . . . . ?
N5 C4A C11A C1 177.31(12) . . . . ?
C4 C4A C11A C1 -0.6(2) . . . . ?
N5 C4A C11A C11 2.94(19) . . . . ?
C4 C4A C11A C11 -175.00(12) . . . . ?
C2 C1 C11A C4A -1.0(2) . . . . ?
C2 C1 C11A C11 173.38(12) . . . . ?
O C11 C11A C4A 173.87(13) . . . . ?
N10 C11 C11A C4A -4.26(18) . . . . ?
O C11 C11A C1 -0.5(2) . . . . ?
N10 C11 C11A C1 -178.67(12) . . . . ?

_cod_database_fobs_code 2108831
